data_7209164
loop_
_publ_author_name
'Pandurangan, Komala'
'Kitchen, Jonathan A.'
'McCabe, Thomas'
'Gunnlaugsson, Thorfinnur'

_publ_section_title
;
 Hydrogen bonding interactions and supramolecular networks of
 pyridine-aryl based thiosemicarbazides and their Zn(ii) complexes
;
_journal_issue 7
_journal_name_full CrystEngComm
_journal_page_first 1421
_journal_paper_doi 10.1039/c2ce26718g
_journal_volume 15
_journal_year 2013
_chemical_formula_sum 'C12 H11 F N4 S'
_chemical_formula_weight 262.31
_chemical_name_systematic
;
?
;
_space_group_IT_number 2
_symmetry_cell_setting triclinic
_symmetry_space_group_name_Hall '-P 1'
_symmetry_space_group_name_H-M 'P -1'
_atom_sites_solution_hydrogens geom
_atom_sites_solution_primary direct
_atom_sites_solution_secondary difmap
_audit_creation_method SHELXL-97
_cell_angle_alpha 74.09(3)
_cell_angle_beta 89.89(3)
_cell_angle_gamma 65.90(3)
_cell_formula_units_Z 4
_cell_length_a 9.928(2)
_cell_length_b 11.123(2)
_cell_length_c 12.860(3)
_cell_measurement_reflns_used 2856
_cell_measurement_temperature 108(2)
_cell_measurement_theta_max 31.1782
_cell_measurement_theta_min 1.6655
_cell_volume 1236.8(6)
_computing_structure_refinement 'SHELXL-97 (Sheldrick, 1997)'
_computing_structure_solution 'SHELXS-97 (Sheldrick, 1990)'
_diffrn_ambient_temperature 108(2)
_diffrn_measured_fraction_theta_full 0.951
_diffrn_measured_fraction_theta_max 0.951
_diffrn_measurement_device_type 'Rigaku Saturn 724'
_diffrn_measurement_method '\f and \w scans'
_diffrn_radiation_monochromator graphite
_diffrn_radiation_source 'fine-focus sealed tube'
_diffrn_radiation_type MoK\a
_diffrn_radiation_wavelength 0.71073
_diffrn_reflns_av_R_equivalents 0.0274
_diffrn_reflns_av_sigmaI/netI 0.0358
_diffrn_reflns_limit_h_max 11
_diffrn_reflns_limit_h_min -10
_diffrn_reflns_limit_k_max 9
_diffrn_reflns_limit_k_min -13
_diffrn_reflns_limit_l_max 15
_diffrn_reflns_limit_l_min -15
_diffrn_reflns_number 8664
_diffrn_reflns_theta_full 25.00
_diffrn_reflns_theta_max 25.00
_diffrn_reflns_theta_min 2.27
_exptl_absorpt_coefficient_mu 0.261
_exptl_absorpt_correction_T_max 0.9424
_exptl_absorpt_correction_T_min 0.8719
_exptl_absorpt_correction_type multi-scan
_exptl_absorpt_process_details CrystalClear
_exptl_crystal_colour Yellow
_exptl_crystal_density_diffrn 1.409
_exptl_crystal_density_method 'not measured'
_exptl_crystal_description Block
_exptl_crystal_F_000 544
_exptl_crystal_size_max 0.54
_exptl_crystal_size_mid 0.31
_exptl_crystal_size_min 0.23
_refine_diff_density_max 0.227
_refine_diff_density_min -0.218
_refine_diff_density_rms 0.046
_refine_ls_extinction_method none
_refine_ls_goodness_of_fit_ref 1.139
_refine_ls_hydrogen_treatment mixed
_refine_ls_matrix_type full
_refine_ls_number_parameters 349
_refine_ls_number_reflns 4139
_refine_ls_number_restraints 0
_refine_ls_restrained_S_all 1.139
_refine_ls_R_factor_all 0.0459
_refine_ls_R_factor_gt 0.0426
_refine_ls_shift/su_max 0.000
_refine_ls_shift/su_mean 0.000
_refine_ls_structure_factor_coef Fsqd
_refine_ls_weighting_details 'calc w=1/[\s^2^(Fo^2^)+(0.0271P)^2^+0.9301P] where P=(Fo^2^+2Fc^2^)/3'
_refine_ls_weighting_scheme calc
_refine_ls_wR_factor_gt 0.0917
_refine_ls_wR_factor_ref 0.0937
_reflns_number_gt 3931
_reflns_number_total 4139
_reflns_threshold_expression >2sigma(I)
_cod_data_source_file c2ce26718g.txt
_cod_data_source_block kp4t
_cod_depositor_comments
;
The following automatic conversions were performed:

'_symmetry_cell_setting' value 'Triclinic' changed to 'triclinic'
according to /home/saulius/struct/CIF-dictionaries/cif_core.dic
dictionary named 'cif_core.dic' version 2.4.2 from 2011-04-26.

Automatic conversion script
Id: cif_fix_values 1891 2012-01-12 08:04:46Z andrius 
;
_cod_original_cell_volume 1236.8(4)
_cod_original_sg_symbol_H-M P-1
_cod_database_code 7209164

loop_
_symmetry_equiv_pos_as_xyz
'x, y, z'
'-x, -y, -z'

loop_
_atom_site_label
_atom_site_type_symbol
_atom_site_fract_x
_atom_site_fract_y
_atom_site_fract_z
_atom_site_U_iso_or_equiv
_atom_site_adp_type
_atom_site_occupancy
_atom_site_symmetry_multiplicity
_atom_site_calc_flag
_atom_site_refinement_flags
S1 S 0.36330(6) 0.35010(6) 0.04171(5) 0.02123(15) Uani 1 1 d .
N1 N -0.1159(2) 0.47698(19) 0.33938(15) 0.0208(4) Uani 1 1 d .
N2 N 0.0096(2) 0.48115(19) 0.19017(15) 0.0193(4) Uani 1 1 d .
N2X H -0.071(3) 0.558(3) 0.157(2) 0.030(7) Uiso 1 1 d .
N3 N 0.1419(2) 0.46310(19) 0.14607(16) 0.0216(4) Uani 1 1 d .
H3X H 0.192(3) 0.508(3) 0.159(2) 0.037(8) Uiso 1 1 d .
N4 N 0.1218(2) 0.29865(18) 0.08123(15) 0.0181(4) Uani 1 1 d .
H4X H 0.043(3) 0.315(3) 0.112(2) 0.043(9) Uiso 1 1 d .
F1 F 0.25555(15) -0.13351(14) -0.09183(12) 0.0323(3) Uani 1 1 d .
C1 C -0.1197(3) 0.4273(2) 0.44666(19) 0.0269(5) Uani 1 1 d .
H1 H -0.2131 0.4577 0.4737 0.032 Uiso 1 1 calc R
C2 C 0.0047(3) 0.3349(3) 0.5193(2) 0.0324(6) Uani 1 1 d .
H2 H -0.0023 0.3018 0.5946 0.039 Uiso 1 1 calc R
C3 C 0.1402(3) 0.2917(2) 0.4790(2) 0.0335(6) Uani 1 1 d .
H3 H 0.2283 0.2288 0.5272 0.040 Uiso 1 1 calc R
C4 C 0.1479(3) 0.3392(2) 0.3696(2) 0.0261(5) Uani 1 1 d .
H4 H 0.2400 0.3100 0.3406 0.031 Uiso 1 1 calc R
C5 C 0.0154(2) 0.4319(2) 0.30294(17) 0.0176(5) Uani 1 1 d .
C6 C 0.2004(2) 0.3686(2) 0.09196(17) 0.0179(5) Uani 1 1 d .
C7 C 0.1628(2) 0.1894(2) 0.03244(16) 0.0166(4) Uani 1 1 d .
C8 C 0.0532(2) 0.1898(2) -0.03487(18) 0.0213(5) Uani 1 1 d .
H8 H -0.0432 0.2642 -0.0511 0.026 Uiso 1 1 calc R
C9 C 0.0848(3) 0.0814(2) -0.07829(18) 0.0239(5) Uani 1 1 d .
H9 H 0.0117 0.0815 -0.1260 0.029 Uiso 1 1 calc R
C10 C 0.2238(3) -0.0260(2) -0.05082(18) 0.0215(5) Uani 1 1 d .
C11 C 0.3335(3) -0.0299(2) 0.01697(18) 0.0219(5) Uani 1 1 d .
H11 H 0.4287 -0.1058 0.0343 0.026 Uiso 1 1 calc R
C12 C 0.3024(2) 0.0791(2) 0.05954(17) 0.0192(5) Uani 1 1 d .
H12 H 0.3762 0.0783 0.1070 0.023 Uiso 1 1 calc R
S21 S 0.28723(6) 0.64777(6) 0.22942(5) 0.02637(16) Uani 1 1 d .
N21 N 0.91829(19) 0.22638(18) 0.21362(14) 0.0182(4) Uani 1 1 d .
N22 N 0.6879(2) 0.40463(19) 0.18848(16) 0.0192(4) Uani 1 1 d .
H22X H 0.709(3) 0.441(3) 0.122(2) 0.031(7) Uiso 1 1 d .
N23 N 0.5379(2) 0.45523(19) 0.20278(16) 0.0213(4) Uani 1 1 d .
H23X H 0.483(3) 0.434(3) 0.165(2) 0.029(7) Uiso 1 1 d .
N24 N 0.5690(2) 0.61744(19) 0.26361(15) 0.0202(4) Uani 1 1 d .
H24X H 0.661(3) 0.571(3) 0.2622(19) 0.022(7) Uiso 1 1 d .
F21 F 0.47030(15) 1.08922(14) 0.37595(12) 0.0313(3) Uani 1 1 d .
C21 C 1.0178(2) 0.0967(2) 0.26635(18) 0.0212(5) Uani 1 1 d .
H21 H 1.1142 0.0646 0.2440 0.025 Uiso 1 1 calc R
C22 C 0.9876(3) 0.0085(2) 0.35032(18) 0.0243(5) Uani 1 1 d .
H22 H 1.0602 -0.0827 0.3846 0.029 Uiso 1 1 calc R
C23 C 0.8471(3) 0.0572(2) 0.38363(19) 0.0261(5) Uani 1 1 d .
H23 H 0.8230 -0.0009 0.4423 0.031 Uiso 1 1 calc R
C24 C 0.7423(2) 0.1895(2) 0.33206(18) 0.0214(5) Uani 1 1 d .
H24 H 0.6459 0.2243 0.3541 0.026 Uiso 1 1 calc R
C25 C 0.7837(2) 0.2699(2) 0.24629(17) 0.0173(5) Uani 1 1 d .
C26 C 0.4742(2) 0.5725(2) 0.23283(17) 0.0194(5) Uani 1 1 d .
C27 C 0.5363(2) 0.7402(2) 0.29265(17) 0.0182(5) Uani 1 1 d .
C28 C 0.6157(2) 0.8160(2) 0.24996(17) 0.0196(5) Uani 1 1 d .
H28 H 0.6852 0.7868 0.2012 0.024 Uiso 1 1 calc R
C29 C 0.5947(2) 0.9342(2) 0.27763(17) 0.0203(5) Uani 1 1 d .
H29 H 0.6494 0.9861 0.2490 0.024 Uiso 1 1 calc R
C30 C 0.4924(2) 0.9736(2) 0.34770(18) 0.0220(5) Uani 1 1 d .
C31 C 0.4125(3) 0.8999(3) 0.3917(2) 0.0276(5) Uani 1 1 d .
H31 H 0.3425 0.9300 0.4399 0.033 Uiso 1 1 calc R
C32 C 0.4355(3) 0.7813(2) 0.36458(19) 0.0252(5) Uani 1 1 d .
H32 H 0.3826 0.7284 0.3951 0.030 Uiso 1 1 calc R

loop_
_atom_site_aniso_label
_atom_site_aniso_U_11
_atom_site_aniso_U_22
_atom_site_aniso_U_33
_atom_site_aniso_U_23
_atom_site_aniso_U_13
_atom_site_aniso_U_12
S1 0.0192(3) 0.0223(3) 0.0247(3) -0.0089(2) 0.0076(2) -0.0100(2)
N1 0.0201(10) 0.0230(10) 0.0227(10) -0.0100(8) 0.0030(8) -0.0105(8)
N2 0.0117(10) 0.0207(10) 0.0236(10) -0.0080(8) 0.0033(8) -0.0042(8)
N3 0.0171(10) 0.0221(10) 0.0308(11) -0.0131(8) 0.0081(8) -0.0100(8)
N4 0.0153(10) 0.0203(10) 0.0199(10) -0.0082(8) 0.0044(8) -0.0073(8)
F1 0.0333(8) 0.0338(8) 0.0402(9) -0.0253(7) 0.0068(6) -0.0152(7)
C1 0.0335(14) 0.0321(13) 0.0240(12) -0.0122(10) 0.0091(10) -0.0202(11)
C2 0.0491(17) 0.0287(13) 0.0213(13) -0.0014(10) -0.0025(11) -0.0223(12)
C3 0.0364(15) 0.0232(12) 0.0319(14) 0.0002(10) -0.0123(11) -0.0092(11)
C4 0.0209(13) 0.0217(12) 0.0331(14) -0.0090(10) -0.0005(10) -0.0058(10)
C5 0.0164(12) 0.0163(10) 0.0214(11) -0.0070(9) 0.0005(9) -0.0072(9)
C6 0.0175(12) 0.0153(10) 0.0169(11) -0.0021(8) -0.0007(8) -0.0048(9)
C7 0.0186(12) 0.0198(11) 0.0137(10) -0.0054(8) 0.0049(8) -0.0101(9)
C8 0.0169(12) 0.0220(11) 0.0232(12) -0.0051(9) 0.0002(9) -0.0077(9)
C9 0.0255(13) 0.0298(13) 0.0208(12) -0.0076(10) -0.0009(9) -0.0161(11)
C10 0.0268(13) 0.0232(11) 0.0209(11) -0.0121(9) 0.0080(9) -0.0133(10)
C11 0.0191(12) 0.0211(11) 0.0234(12) -0.0080(9) 0.0029(9) -0.0057(9)
C12 0.0182(12) 0.0224(11) 0.0177(11) -0.0071(9) 0.0006(9) -0.0085(9)
S21 0.0144(3) 0.0274(3) 0.0399(4) -0.0172(3) 0.0020(2) -0.0069(2)
N21 0.0161(10) 0.0201(9) 0.0202(10) -0.0084(8) 0.0028(7) -0.0078(8)
N22 0.0147(10) 0.0204(9) 0.0219(10) -0.0065(8) 0.0054(8) -0.0068(8)
N23 0.0136(10) 0.0244(10) 0.0283(11) -0.0112(8) 0.0028(8) -0.0082(8)
N24 0.0136(10) 0.0232(10) 0.0253(10) -0.0112(8) 0.0030(8) -0.0067(8)
F21 0.0297(8) 0.0279(7) 0.0406(8) -0.0216(6) 0.0045(6) -0.0092(6)
C21 0.0172(12) 0.0230(12) 0.0243(12) -0.0097(9) 0.0020(9) -0.0077(9)
C22 0.0235(13) 0.0241(12) 0.0227(12) -0.0056(9) 0.0013(10) -0.0084(10)
C23 0.0313(14) 0.0269(12) 0.0204(12) -0.0053(10) 0.0078(10) -0.0138(11)
C24 0.0195(12) 0.0245(12) 0.0236(12) -0.0104(9) 0.0083(9) -0.0106(10)
C25 0.0179(12) 0.0188(11) 0.0194(11) -0.0100(9) 0.0017(9) -0.0091(9)
C26 0.0187(12) 0.0223(11) 0.0179(11) -0.0053(9) 0.0030(9) -0.0098(9)
C27 0.0143(11) 0.0196(11) 0.0187(11) -0.0070(9) -0.0005(8) -0.0046(9)
C28 0.0167(12) 0.0237(11) 0.0161(11) -0.0060(9) 0.0016(8) -0.0061(9)
C29 0.0180(12) 0.0216(11) 0.0184(11) -0.0029(9) -0.0020(9) -0.0075(9)
C30 0.0197(12) 0.0194(11) 0.0237(12) -0.0111(9) -0.0027(9) -0.0022(9)
C31 0.0189(13) 0.0406(14) 0.0296(13) -0.0208(11) 0.0088(10) -0.0121(11)
C32 0.0214(13) 0.0356(13) 0.0267(12) -0.0148(10) 0.0087(10) -0.0166(11)

loop_
_atom_type_symbol
_atom_type_description
_atom_type_scat_dispersion_real
_atom_type_scat_dispersion_imag
_atom_type_scat_source
C C 0.0033 0.0016 'International Tables Vol C Tables 4.2.6.8 and 6.1.1.4'
H H 0.0000 0.0000 'International Tables Vol C Tables 4.2.6.8 and 6.1.1.4'
F F 0.0171 0.0103 'International Tables Vol C Tables 4.2.6.8 and 6.1.1.4'
N N 0.0061 0.0033 'International Tables Vol C Tables 4.2.6.8 and 6.1.1.4'
S S 0.1246 0.1234 'International Tables Vol C Tables 4.2.6.8 and 6.1.1.4'

loop_
_geom_angle_atom_site_label_1
_geom_angle_atom_site_label_2
_geom_angle_atom_site_label_3
_geom_angle
C5 N1 C1 117.3(2)
N3 N2 C5 118.56(18)
N3 N2 N2X 117.2(17)
C5 N2 N2X 115.4(17)
C6 N3 N2 120.61(19)
C6 N3 H3X 119.8(18)
N2 N3 H3X 119.3(18)
C6 N4 C7 127.03(19)
C6 N4 H4X 116(2)
C7 N4 H4X 116(2)
N1 C1 C2 123.4(2)
N1 C1 H1 118.3
C2 C1 H1 118.3
C1 C2 C3 117.8(2)
C1 C2 H2 121.1
C3 C2 H2 121.1
C4 C3 C2 120.3(2)
C4 C3 H3 119.8
C2 C3 H3 119.8
C3 C4 C5 117.3(2)
C3 C4 H4 121.3
C5 C4 H4 121.3
N1 C5 C4 123.7(2)
N1 C5 N2 114.19(19)
C4 C5 N2 122.0(2)
N4 C6 N3 116.28(19)
N4 C6 S1 125.44(17)
N3 C6 S1 118.27(17)
C12 C7 C8 120.5(2)
C12 C7 N4 121.50(19)
C8 C7 N4 117.65(19)
C9 C8 C7 119.8(2)
C9 C8 H8 120.1
C7 C8 H8 120.1
C10 C9 C8 118.5(2)
C10 C9 H9 120.7
C8 C9 H9 120.7
F1 C10 C9 119.1(2)
F1 C10 C11 118.2(2)
C9 C10 C11 122.7(2)
C10 C11 C12 118.8(2)
C10 C11 H11 120.6
C12 C11 H11 120.6
C11 C12 C7 119.6(2)
C11 C12 H12 120.2
C7 C12 H12 120.2
C25 N21 C21 117.42(19)
C25 N22 N23 119.57(18)
C25 N22 H22X 117.5(16)
N23 N22 H22X 115.7(16)
C26 N23 N22 119.45(19)
C26 N23 H23X 119.0(17)
N22 N23 H23X 115.9(17)
C26 N24 C27 128.49(19)
C26 N24 H24X 117.6(17)
C27 N24 H24X 113.7(17)
N21 C21 C22 123.7(2)
N21 C21 H21 118.2
C22 C21 H21 118.2
C21 C22 C23 117.7(2)
C21 C22 H22 121.2
C23 C22 H22 121.2
C24 C23 C22 120.4(2)
C24 C23 H23 119.8
C22 C23 H23 119.8
C23 C24 C25 117.3(2)
C23 C24 H24 121.4
C25 C24 H24 121.4
N21 C25 N22 113.98(19)
N21 C25 C24 123.5(2)
N22 C25 C24 122.5(2)
N24 C26 N23 115.30(19)
N24 C26 S21 125.69(17)
N23 C26 S21 119.01(17)
C32 C27 C28 120.0(2)
C32 C27 N24 122.7(2)
C28 C27 N24 117.15(19)
C27 C28 C29 120.8(2)
C27 C28 H28 119.6
C29 C28 H28 119.6
C30 C29 C28 117.9(2)
C30 C29 H29 121.0
C28 C29 H29 121.0
F21 C30 C29 118.8(2)
F21 C30 C31 118.7(2)
C29 C30 C31 122.5(2)
C30 C31 C32 119.1(2)
C30 C31 H31 120.4
C32 C31 H31 120.4
C31 C32 C27 119.6(2)
C31 C32 H32 120.2
C27 C32 H32 120.2

loop_
_geom_bond_atom_site_label_1
_geom_bond_atom_site_label_2
_geom_bond_distance
S1 C6 1.695(2)
N1 C5 1.328(3)
N1 C1 1.345(3)
N2 N3 1.389(3)
N2 C5 1.395(3)
N2 N2X 0.89(3)
N3 C6 1.351(3)
N3 H3X 0.88(3)
N4 C6 1.338(3)
N4 C7 1.432(3)
N4 H4X 0.85(3)
F1 C10 1.358(2)
C1 C2 1.377(4)
C1 H1 0.9500
C2 C3 1.384(4)
C2 H2 0.9500
C3 C4 1.375(4)
C3 H3 0.9500
C4 C5 1.393(3)
C4 H4 0.9500
C7 C12 1.388(3)
C7 C8 1.390(3)
C8 C9 1.387(3)
C8 H8 0.9500
C9 C10 1.372(3)
C9 H9 0.9500
C10 C11 1.375(3)
C11 C12 1.387(3)
C11 H11 0.9500
C12 H12 0.9500
S21 C26 1.691(2)
N21 C25 1.334(3)
N21 C21 1.349(3)
N22 C25 1.389(3)
N22 N23 1.393(3)
N22 H22X 0.90(3)
N23 C26 1.361(3)
N23 H23X 0.87(3)
N24 C26 1.337(3)
N24 C27 1.424(3)
N24 H24X 0.85(2)
F21 C30 1.363(2)
C21 C22 1.369(3)
C21 H21 0.9500
C22 C23 1.390(3)
C22 H22 0.9500
C23 C24 1.380(3)
C23 H23 0.9500
C24 C25 1.394(3)
C24 H24 0.9500
C27 C32 1.386(3)
C27 C28 1.386(3)
C28 C29 1.389(3)
C28 H28 0.9500
C29 C30 1.373(3)
C29 H29 0.9500
C30 C31 1.377(3)
C31 C32 1.386(3)
C31 H31 0.9500
C32 H32 0.9500

loop_
_geom_hbond_atom_site_label_D
_geom_hbond_atom_site_label_H
_geom_hbond_atom_site_label_A
_geom_hbond_distance_DH
_geom_hbond_distance_HA
_geom_hbond_distance_DA
_geom_hbond_angle_DHA
_geom_hbond_site_symmetry_A
N3 H3X S21 0.88(3) 2.47(3) 3.329(2) 165(2) .
N4 H4X N21 0.85(3) 2.12(3) 2.861(3) 145(3) 1_455
N22 H22X S1 0.90(3) 2.51(3) 3.303(2) 146(2) 2_665
N23 H23X S1 0.87(3) 2.56(3) 3.414(2) 170(2) .
N24 H24X N1 0.85(2) 2.13(3) 2.892(3) 149(2) 1_655

loop_
_geom_torsion_atom_site_label_1
_geom_torsion_atom_site_label_2
_geom_torsion_atom_site_label_3
_geom_torsion_atom_site_label_4
_geom_torsion
C5 N2 N3 C6 106.6(2)
C5 N1 C1 C2 0.8(3)
N1 C1 C2 C3 0.2(4)
C1 C2 C3 C4 -0.9(4)
C2 C3 C4 C5 0.5(4)
C1 N1 C5 C4 -1.2(3)
C1 N1 C5 N2 176.27(19)
C3 C4 C5 N1 0.6(3)
C3 C4 C5 N2 -176.7(2)
N3 N2 C5 N1 167.37(18)
N3 N2 C5 C4 -15.1(3)
C7 N4 C6 N3 -176.74(19)
C7 N4 C6 S1 4.4(3)
N2 N3 C6 N4 1.9(3)
N2 N3 C6 S1 -179.13(15)
C6 N4 C7 C12 48.5(3)
C6 N4 C7 C8 -137.9(2)
C12 C7 C8 C9 -2.1(3)
N4 C7 C8 C9 -175.75(19)
C7 C8 C9 C10 1.7(3)
C8 C9 C10 F1 179.25(19)
C8 C9 C10 C11 -0.7(3)
F1 C10 C11 C12 -179.87(19)
C9 C10 C11 C12 0.1(3)
C10 C11 C12 C7 -0.5(3)
C8 C7 C12 C11 1.5(3)
N4 C7 C12 C11 174.87(19)
C25 N22 N23 C26 124.4(2)
C25 N21 C21 C22 0.2(3)
N21 C21 C22 C23 -1.1(3)
C21 C22 C23 C24 0.8(3)
C22 C23 C24 C25 0.2(3)
C21 N21 C25 N22 179.67(19)
C21 N21 C25 C24 0.9(3)
N23 N22 C25 N21 170.06(18)
N23 N22 C25 C24 -11.2(3)
C23 C24 C25 N21 -1.1(3)
C23 C24 C25 N22 -179.8(2)
C27 N24 C26 N23 175.7(2)
C27 N24 C26 S21 -4.7(3)
N22 N23 C26 N24 -10.5(3)
N22 N23 C26 S21 169.81(16)
C26 N24 C27 C32 47.7(3)
C26 N24 C27 C28 -135.5(2)
C32 C27 C28 C29 -0.6(3)
N24 C27 C28 C29 -177.49(19)
C27 C28 C29 C30 -0.5(3)
C28 C29 C30 F21 179.91(19)
C28 C29 C30 C31 0.8(3)
F21 C30 C31 C32 -179.2(2)
C29 C30 C31 C32 0.0(4)
C30 C31 C32 C27 -1.0(4)
C28 C27 C32 C31 1.3(3)
N24 C27 C32 C31 178.1(2)
